data_4122313
loop_
_publ_author_name
'Murdock, Christopher R.'
'Jenkins, David M.'

_publ_section_title
;
 Isostructural synthesis of porous metal-organic nanotubes.
;
_journal_issue 31
_journal_name_full 'Journal of the American Chemical Society'
_journal_page_first 10983
_journal_page_last 10988
_journal_paper_doi 10.1021/ja5042226
_journal_volume 136
_journal_year 2014
_chemical_formula_sum 'C12 H12 Cu2 N6 O8 S'
_chemical_formula_weight 527.42
_chemical_name_systematic
; 
 ? 
;
_space_group_IT_number 15
_symmetry_cell_setting monoclinic
_symmetry_space_group_name_Hall '-C 2yc'
_symmetry_space_group_name_H-M 'C 1 2/c 1'
_atom_sites_solution_hydrogens geom
_atom_sites_solution_primary direct
_atom_sites_solution_secondary difmap
_audit_creation_method SHELXL-97
_cell_angle_alpha 90.00
_cell_angle_beta 107.919(3)
_cell_angle_gamma 90.00
_cell_formula_units_Z 8
_cell_length_a 25.973(6)
_cell_length_b 6.7789(15)
_cell_length_c 27.596(6)
_cell_measurement_temperature 100(2)
_cell_volume 4623.1(18)
_computing_structure_refinement 'SHELXL-97 (Sheldrick, 1997)'
_computing_structure_solution 'SHELXS-97 (Sheldrick, 1990)'
_diffrn_ambient_temperature 100(2)
_diffrn_measured_fraction_theta_full 0.999
_diffrn_measured_fraction_theta_max 0.999
_diffrn_measurement_device_type 'Bruker-AXS Smart APEX II'
_diffrn_measurement_method '\w scan'
_diffrn_radiation_monochromator graphite
_diffrn_radiation_source 'fine-focus sealed tube'
_diffrn_radiation_type MoK\a
_diffrn_radiation_wavelength 0.71073
_diffrn_reflns_av_R_equivalents 0.0616
_diffrn_reflns_av_sigmaI/netI 0.0552
_diffrn_reflns_limit_h_max 29
_diffrn_reflns_limit_h_min -29
_diffrn_reflns_limit_k_max 7
_diffrn_reflns_limit_k_min -7
_diffrn_reflns_limit_l_max 31
_diffrn_reflns_limit_l_min -31
_diffrn_reflns_number 17341
_diffrn_reflns_theta_full 23.96
_diffrn_reflns_theta_max 23.96
_diffrn_reflns_theta_min 1.55
_exptl_absorpt_coefficient_mu 1.975
_exptl_absorpt_correction_T_max 0.9805
_exptl_absorpt_correction_T_min 0.8269
_exptl_absorpt_correction_type multi-scan
_exptl_absorpt_process_details SADABS
_exptl_crystal_colour blue
_exptl_crystal_density_diffrn 1.516
_exptl_crystal_density_method 'not measured'
_exptl_crystal_description needle
_exptl_crystal_F_000 2112
_exptl_crystal_size_max 0.10
_exptl_crystal_size_mid 0.02
_exptl_crystal_size_min 0.01
_platon_squeeze_details
;
;
_refine_diff_density_max 0.938
_refine_diff_density_min -0.662
_refine_diff_density_rms 0.119
_refine_ls_extinction_method none
_refine_ls_goodness_of_fit_ref 0.995
_refine_ls_hydrogen_treatment constr
_refine_ls_matrix_type full
_refine_ls_number_parameters 262
_refine_ls_number_reflns 3614
_refine_ls_number_restraints 0
_refine_ls_restrained_S_all 0.995
_refine_ls_R_factor_all 0.0765
_refine_ls_R_factor_gt 0.0474
_refine_ls_shift/su_max 0.001
_refine_ls_shift/su_mean 0.000
_refine_ls_structure_factor_coef Fsqd
_refine_ls_weighting_details 'calc w=1/[\s^2^(Fo^2^)+(0.0697P)^2^+0.0000P] where P=(Fo^2^+2Fc^2^)/3'
_refine_ls_weighting_scheme calc
_refine_ls_wR_factor_gt 0.1174
_refine_ls_wR_factor_ref 0.1267
_reflns_number_gt 2254
_reflns_number_total 3614
_reflns_threshold_expression >2sigma(I)
_cod_data_source_file ja5042226_si_002.cif
_cod_data_source_block 7
_cod_depositor_comments
;
The following automatic conversions were performed:

'_symmetry_cell_setting' value 'Monoclinic' changed to 'monoclinic'
according to
/usr/data/users/saulius/crontab/automatic-downloads/rss-feeds/ACS/lib/dictionaries/cif_core.dic
dictionary named 'cif_core.dic' version 2.4.2 from 2011-04-26.

Automatic conversion script
Id: cif_fix_values 2281 2013-09-26 08:29:07Z andrius 

 Adding full bibliography for 4122309--4122313.cif.
;
_cod_original_cell_volume 4623.0(18)
_cod_original_sg_symbol_H-M 'C 2/c'
_cod_database_code 4122313

loop_
_symmetry_equiv_pos_as_xyz
'x, y, z'
'-x, y, -z+1/2'
'x+1/2, y+1/2, z'
'-x+1/2, y+1/2, -z+1/2'
'-x, -y, -z'
'x, -y, z-1/2'
'-x+1/2, -y+1/2, -z'
'x+1/2, -y+1/2, z-1/2'

loop_
_atom_site_label
_atom_site_type_symbol
_atom_site_fract_x
_atom_site_fract_y
_atom_site_fract_z
_atom_site_U_iso_or_equiv
_atom_site_adp_type
_atom_site_occupancy
_atom_site_symmetry_multiplicity
_atom_site_calc_flag
_atom_site_refinement_flags
O8 O 0.06679(16) 0.5025(5) 0.41926(15) 0.0217(10) Uani 1 1 d .
O4 O 0.99451(15) 0.3960(5) 0.29726(14) 0.0168(9) Uani 1 1 d .
Cu1 Cu 0.90351(3) -0.05624(9) 0.28373(2) 0.0131(2) Uani 1 1 d .
Cu2 Cu 0.90357(3) 0.43969(9) 0.28359(2) 0.0135(2) Uani 1 1 d .
S1 S 0.08187(6) 0.6874(2) 0.40031(5) 0.0159(3) Uani 1 1 d .
N2 N 0.87899(17) 0.2924(6) 0.21782(16) 0.0121(10) Uani 1 1 d .
N6 N 0.85552(17) 0.1900(7) 0.13941(16) 0.0149(10) Uani 1 1 d .
N1 N 0.87881(18) 0.0876(6) 0.21799(17) 0.0131(11) Uani 1 1 d .
C2 C 0.8652(2) 0.3485(8) 0.1707(2) 0.0155(14) Uani 1 1 d .
H2 H 0.8625 0.4792 0.1599 0.019 Uiso 1 1 calc R
C1 C 0.8641(2) 0.0327(8) 0.1703(2) 0.0136(13) Uani 1 1 d .
H1 H 0.8600 -0.0977 0.1593 0.016 Uiso 1 1 calc R
C6 C 0.7473(2) 0.3672(8) 0.0626(2) 0.0160(14) Uani 1 1 d .
H6 H 0.7666 0.4848 0.0702 0.019 Uiso 1 1 calc R
C3 C 0.8357(2) 0.1878(8) 0.08295(19) 0.0148(12) Uani 1 1 d .
H3A H 0.8486 0.0701 0.0704 0.018 Uiso 1 1 calc R
H3B H 0.8496 0.3018 0.0698 0.018 Uiso 1 1 calc R
C5 C 0.7459(2) 0.0164(8) 0.0523(2) 0.0190(14) Uani 1 1 d .
H5 H 0.7644 -0.1021 0.0536 0.023 Uiso 1 1 calc R
C4 C 0.7747(2) 0.1914(9) 0.0648(2) 0.0167(12) Uani 1 1 d .
C12 C 0.8096(2) 0.5173(8) 0.4619(2) 0.0191(14) Uani 1 1 d .
H12 H 0.8287 0.3999 0.4711 0.023 Uiso 1 1 calc R
C11 C 0.8089(3) 0.8693(8) 0.4510(2) 0.0202(14) Uani 1 1 d .
H11 H 0.8271 0.9881 0.4523 0.024 Uiso 1 1 calc R
N4 N 0.90783(19) 0.7933(7) 0.34660(16) 0.0170(11) Uani 1 1 d .
N5 N 0.90738(18) 0.6914(7) 0.42148(15) 0.0143(10) Uani 1 1 d .
C9 C 0.8976(2) 0.6951(9) 0.4717(2) 0.0169(12) Uani 1 1 d .
H9A H 0.9134 0.8127 0.4904 0.020 Uiso 1 1 calc R
H9B H 0.9139 0.5806 0.4916 0.020 Uiso 1 1 calc R
C8 C 0.9076(2) 0.8511(8) 0.3923(2) 0.0176(14) Uani 1 1 d .
H8 H 0.9075 0.9816 0.4027 0.021 Uiso 1 1 calc R
C10 C 0.8377(2) 0.6940(9) 0.46269(19) 0.0149(12) Uani 1 1 d .
N3 N 0.90650(19) 0.5886(7) 0.34652(17) 0.0158(11) Uani 1 1 d .
C7 C 0.9061(2) 0.5317(8) 0.3915(2) 0.0157(13) Uani 1 1 d .
H7 H 0.9051 0.4012 0.4016 0.019 Uiso 1 1 calc R
O1 O 0.90246(14) 0.1929(5) 0.31875(13) 0.0132(8) Uani 1 1 d .
O2 O 0.89887(15) 0.6925(5) 0.24929(13) 0.0174(9) Uani 1 1 d .
O3 O 0.99386(15) -0.0052(5) 0.29667(14) 0.0167(9) Uani 1 1 d .
O5 O 0.14060(15) 0.6979(6) 0.40916(14) 0.0203(9) Uani 1 1 d .
O7 O 0.05504(14) 0.6983(5) 0.34385(13) 0.0164(8) Uani 1 1 d .
O6 O 0.06341(16) 0.8572(5) 0.42434(15) 0.0235(10) Uani 1 1 d .

loop_
_atom_site_aniso_label
_atom_site_aniso_U_11
_atom_site_aniso_U_22
_atom_site_aniso_U_33
_atom_site_aniso_U_23
_atom_site_aniso_U_13
_atom_site_aniso_U_12
O8 0.031(3) 0.011(2) 0.024(2) 0.0038(18) 0.010(2) -0.0036(18)
O4 0.019(2) 0.0132(19) 0.021(2) 0.0005(18) 0.0111(19) 0.0011(18)
Cu1 0.0209(4) 0.0058(4) 0.0140(4) 0.0002(3) 0.0075(3) 0.0005(3)
Cu2 0.0223(5) 0.0052(4) 0.0144(4) 0.0004(3) 0.0079(3) 0.0005(3)
S1 0.0206(8) 0.0095(7) 0.0176(7) 0.0013(7) 0.0060(6) 0.0018(7)
N2 0.016(3) 0.005(2) 0.014(3) 0.000(2) 0.002(2) -0.001(2)
N6 0.015(3) 0.009(2) 0.019(3) 0.002(2) 0.004(2) -0.003(2)
N1 0.020(3) 0.005(2) 0.016(3) -0.001(2) 0.009(2) -0.001(2)
C2 0.017(3) 0.012(3) 0.016(3) -0.002(2) 0.003(3) 0.003(2)
C1 0.009(3) 0.011(3) 0.022(3) 0.001(3) 0.005(3) 0.001(2)
C6 0.025(4) 0.008(3) 0.014(3) 0.002(2) 0.005(3) -0.004(2)
C3 0.024(3) 0.007(3) 0.014(3) -0.003(3) 0.006(2) -0.006(3)
C5 0.024(4) 0.013(3) 0.022(3) 0.008(3) 0.011(3) 0.005(3)
C4 0.019(3) 0.018(3) 0.015(3) -0.005(3) 0.008(2) -0.001(3)
C12 0.025(4) 0.010(3) 0.023(3) 0.006(3) 0.008(3) 0.005(3)
C11 0.027(4) 0.006(3) 0.029(4) -0.003(2) 0.010(3) -0.005(2)
N4 0.026(3) 0.012(3) 0.015(3) -0.001(2) 0.009(2) -0.007(2)
N5 0.024(3) 0.011(2) 0.009(2) 0.003(2) 0.006(2) 0.000(2)
C9 0.023(3) 0.017(3) 0.013(3) 0.003(3) 0.008(3) 0.002(3)
C8 0.022(3) 0.010(3) 0.022(3) -0.001(3) 0.009(3) -0.002(2)
C10 0.018(3) 0.020(3) 0.007(3) -0.003(3) 0.004(2) 0.001(3)
N3 0.026(3) 0.003(2) 0.021(3) 0.000(2) 0.011(2) 0.001(2)
C7 0.024(4) 0.007(3) 0.018(3) 0.002(2) 0.009(3) 0.004(2)
O1 0.020(2) 0.0067(18) 0.017(2) -0.0014(18) 0.0115(17) 0.0038(18)
O2 0.026(2) 0.0069(19) 0.020(2) 0.0008(19) 0.0074(18) -0.0004(19)
O3 0.020(2) 0.013(2) 0.018(2) 0.0034(18) 0.0083(19) 0.0035(18)
O5 0.025(2) 0.012(2) 0.026(2) 0.0029(19) 0.0094(18) -0.001(2)
O7 0.019(2) 0.0111(19) 0.017(2) 0.0019(18) 0.0030(17) 0.0009(19)
O6 0.033(3) 0.013(2) 0.027(2) 0.0015(17) 0.012(2) 0.0074(18)

loop_
_atom_type_symbol
_atom_type_description
_atom_type_scat_dispersion_real
_atom_type_scat_dispersion_imag
_atom_type_scat_source
C C 0.0033 0.0016 'International Tables Vol C Tables 4.2.6.8 and 6.1.1.4'
H H 0.0000 0.0000 'International Tables Vol C Tables 4.2.6.8 and 6.1.1.4'
N N 0.0061 0.0033 'International Tables Vol C Tables 4.2.6.8 and 6.1.1.4'
Cu Cu 0.3201 1.2651 'International Tables Vol C Tables 4.2.6.8 and 6.1.1.4'
O O 0.0106 0.0060 'International Tables Vol C Tables 4.2.6.8 and 6.1.1.4'
S S 0.1246 0.1234 'International Tables Vol C Tables 4.2.6.8 and 6.1.1.4'

loop_
_geom_angle_atom_site_label_1
_geom_angle_atom_site_label_2
_geom_angle_atom_site_label_3
_geom_angle
_geom_angle_site_symmetry_1
_geom_angle_site_symmetry_3
O2 Cu1 O1 175.47(14) 1_545 .
O2 Cu1 N1 91.71(16) 1_545 .
O1 Cu1 N1 88.72(16) . .
O2 Cu1 N4 87.43(17) 1_545 1_545
O1 Cu1 N4 91.01(17) . 1_545
N1 Cu1 N4 165.17(19) . 1_545
O2 Cu1 O3 96.63(14) 1_545 .
O1 Cu1 O3 87.81(14) . .
N1 Cu1 O3 95.51(16) . .
N4 Cu1 O3 99.30(16) 1_545 .
O1 Cu2 O2 175.12(14) . .
O1 Cu2 N3 90.19(16) . .
O2 Cu2 N3 87.57(16) . .
O1 Cu2 N2 88.48(16) . .
O2 Cu2 N2 92.51(16) . .
N3 Cu2 N2 164.32(19) . .
O1 Cu2 O4 88.83(14) . .
O2 Cu2 O4 95.81(14) . .
N3 Cu2 O4 99.27(16) . .
N2 Cu2 O4 96.32(16) . .
O8 S1 O5 111.2(2) . .
O8 S1 O6 110.4(2) . .
O5 S1 O6 110.5(2) . .
O8 S1 O7 108.9(2) . .
O5 S1 O7 107.3(2) . .
O6 S1 O7 108.4(2) . .
C2 N2 N1 107.3(4) . .
C2 N2 Cu2 132.7(4) . .
N1 N2 Cu2 119.8(3) . .
C1 N6 C2 105.4(4) . .
C1 N6 C3 126.6(5) . .
C2 N6 C3 127.9(5) . .
C1 N1 N2 106.4(4) . .
C1 N1 Cu1 133.9(4) . .
N2 N1 Cu1 119.6(3) . .
N2 C2 N6 110.3(5) . .
N1 C1 N6 110.7(5) . .
C4 C6 C11 120.3(5) . 4_645
N6 C3 C4 109.8(4) . .
C12 C5 C4 120.4(5) 4_645 .
C6 C4 C5 119.7(5) . .
C6 C4 C3 120.2(5) . .
C5 C4 C3 120.0(5) . .
C5 C12 C10 120.3(5) 4_655 .
C10 C11 C6 120.0(5) . 4_655
C8 N4 N3 106.9(4) . .
C8 N4 Cu1 131.7(4) . 1_565
N3 N4 Cu1 121.2(3) . 1_565
C8 N5 C7 106.3(4) . .
C8 N5 C9 125.2(5) . .
C7 N5 C9 127.1(5) . .
N5 C9 C10 108.2(4) . .
N4 C8 N5 109.5(5) . .
C11 C10 C12 119.2(5) . .
C11 C10 C9 119.5(5) . .
C12 C10 C9 121.1(5) . .
C7 N3 N4 107.6(4) . .
C7 N3 Cu2 132.2(4) . .
N4 N3 Cu2 120.2(3) . .
N3 C7 N5 109.8(5) . .
Cu2 O1 Cu1 119.64(17) . .
Cu1 O2 Cu2 123.48(18) 1_565 .

loop_
_geom_bond_atom_site_label_1
_geom_bond_atom_site_label_2
_geom_bond_distance
_geom_bond_site_symmetry_2
O8 S1 1.458(4) .
O4 Cu2 2.294(4) .
Cu1 O2 1.936(4) 1_545
Cu1 O1 1.950(4) .
Cu1 N1 1.984(4) .
Cu1 N4 1.986(4) 1_545
Cu1 O3 2.289(4) .
Cu2 O1 1.939(4) .
Cu2 O2 1.943(4) .
Cu2 N3 1.990(5) .
Cu2 N2 1.996(4) .
S1 O5 1.471(4) .
S1 O6 1.480(4) .
S1 O7 1.500(4) .
N2 C2 1.296(7) .
N2 N1 1.388(6) .
N6 C1 1.341(7) .
N6 C2 1.352(7) .
N6 C3 1.483(7) .
N1 C1 1.306(7) .
C6 C4 1.380(8) .
C6 C11 1.391(8) 4_645
C3 C4 1.507(8) .
C5 C12 1.375(8) 4_645
C5 C4 1.388(8) .
C12 C5 1.375(8) 4_655
C12 C10 1.399(8) .
C11 C10 1.389(8) .
C11 C6 1.391(8) 4_655
N4 C8 1.323(7) .
N4 N3 1.388(6) .
N4 Cu1 1.986(4) 1_565
N5 C8 1.350(7) .
N5 C7 1.357(7) .
N5 C9 1.485(6) .
C9 C10 1.497(7) .
N3 C7 1.303(7) .
O2 Cu1 1.936(4) 1_565

loop_
_platon_squeeze_void_nr
_platon_squeeze_void_average_x
_platon_squeeze_void_average_y
_platon_squeeze_void_average_z
_platon_squeeze_void_volume
_platon_squeeze_void_count_electrons
_platon_squeeze_void_content
1 0.000 -0.001 0.000 75 39 ' '
2 0.750 -0.038 0.250 219 56 ' '
3 0.250 -0.037 0.250 219 56 ' '
4 0.000 -0.001 0.500 75 39 ' '
5 0.750 -0.020 0.750 219 56 ' '
6 0.250 -0.024 0.750 219 56 ' '
7 0.500 0.499 0.500 75 39 ' '
8 0.500 0.498 1.000 75 39 ' '
